data_7152973
loop_
_publ_author_name
'Gulzar, Naeem'
'Klussmann, Martin'

_publ_section_title
;
 Aerobic C-H amination of tetrahydrocarbazole derivatives via
 photochemically generated hydroperoxides.
;
_journal_issue 27
_journal_name_full 'Organic &amp; biomolecular chemistry'
_journal_page_first 4516
_journal_page_last 4520
_journal_paper_doi 10.1039/c3ob40919h
_journal_volume 11
_journal_year 2013
_chemical_compound_source dimethylsulfoxide
_chemical_formula_moiety 'C20 H21 N3, C2 H6 S O'
_chemical_formula_sum 'C22 H27 N3 O S'
_chemical_formula_weight 381.52
_space_group_crystal_system monoclinic
_space_group_IT_number 14
_space_group_name_Hall '-P 2yn'
_space_group_name_H-M_alt 'P 1 21/n 1'
_symmetry_cell_setting monoclinic
_symmetry_Int_Tables_number 14
_symmetry_space_group_name_Hall '-P 2yn'
_symmetry_space_group_name_H-M 'P 1 21/n 1'
_atom_sites_solution_hydrogens mixed
_atom_sites_solution_primary direct
_atom_sites_solution_secondary difmap
_audit_block_code GUL-GC-702-01
_audit_creation_date 2012-09-11
_cell_angle_alpha 90
_cell_angle_beta 99.489(2)
_cell_angle_gamma 90
_cell_formula_units_Z 4
_cell_length_a 17.059(2)
_cell_length_b 7.2199(9)
_cell_length_c 17.196(2)
_cell_measurement_reflns_used 7194
_cell_measurement_temperature 100
_cell_measurement_theta_max 29.3858
_cell_measurement_theta_min 2.4017
_cell_volume 2089.0(4)
_computing_cell_refinement 'SAINT software (Bruker AXS, 2004)'
_computing_data_collection 'APEX2 (Bruker AXS, 2008)'
_computing_data_reduction 'SAINT software (Bruker AXS, 2004)'
_computing_molecular_graphics 'DIAMOND (Crystal Impact GbR, 2005)'
_computing_structure_refinement 'SHELXL-2012-4 (Sheldrick, 2012)'
_computing_structure_solution 'SHELXS-97 (G. M. Sheldrick, 2008)'
_diffrn_ambient_temperature 100
_diffrn_detector_area_resol_mean 66.67
_diffrn_measured_fraction_theta_full 0.999
_diffrn_measured_fraction_theta_max 0.996
_diffrn_measurement_device_type 'Bruker-AXS Kappa Mach3 APEX-II'
_diffrn_measurement_method 'CCD \f- and \w-scans'
_diffrn_radiation_monochromator 'Incoatec Helios mirrors'
_diffrn_radiation_source '0.2 x 2mm^2^ focus rotating anode'
_diffrn_radiation_type Mo-K\a
_diffrn_radiation_wavelength 0.71073
_diffrn_reflns_av_R_equivalents 0.0845
_diffrn_reflns_Laue_measured_fraction_full 0.999
_diffrn_reflns_Laue_measured_fraction_max 0.996
_diffrn_reflns_limit_h_max 24
_diffrn_reflns_limit_h_min -24
_diffrn_reflns_limit_k_max 10
_diffrn_reflns_limit_k_min -10
_diffrn_reflns_limit_l_max 24
_diffrn_reflns_limit_l_min -24
_diffrn_reflns_number 43886
_diffrn_reflns_point_group_measured_fraction_full 0.999
_diffrn_reflns_point_group_measured_fraction_max 0.996
_diffrn_reflns_theta_full 25.242
_diffrn_reflns_theta_max 30.744
_diffrn_reflns_theta_min 2.402
_exptl_absorpt_coefficient_mu 0.171
_exptl_absorpt_correction_T_max 0.99836
_exptl_absorpt_correction_T_min 0.98637
_exptl_absorpt_correction_type gaussian
_exptl_absorpt_process_details 'SADABS (Bruker AXS, 2008)'
_exptl_crystal_colour 'pale yellow'
_exptl_crystal_density_diffrn 1.213
_exptl_crystal_description needle
_exptl_crystal_F_000 816
_exptl_crystal_size_max 0.30
_exptl_crystal_size_mid 0.05
_exptl_crystal_size_min 0.03
_refine_diff_density_max 0.550
_refine_diff_density_min -0.473
_refine_diff_density_rms 0.066
_refine_ls_extinction_method none
_refine_ls_goodness_of_fit_ref 1.011
_refine_ls_hydrogen_treatment mixed
_refine_ls_matrix_type full
_refine_ls_number_parameters 256
_refine_ls_number_reflns 6489
_refine_ls_number_restraints 0
_refine_ls_restrained_S_all 1.011
_refine_ls_R_factor_all 0.0851
_refine_ls_R_factor_gt 0.0491
_refine_ls_shift/su_max 0.001
_refine_ls_shift/su_mean 0.000
_refine_ls_structure_factor_coef Fsqd
_refine_ls_weighting_details
;
w=1/[\s^2^(Fo^2^)+(0.0677P)^2^+0.7086P]
where P=(Fo^2^+2Fc^2^)/3
;
_refine_ls_weighting_scheme calc
_refine_ls_wR_factor_gt 0.1164
_refine_ls_wR_factor_ref 0.1354
_reflns_Friedel_coverage 0.000
_reflns_number_gt 4506
_reflns_number_total 6489
_reflns_threshold_expression 'I > 2\s(I)'
_cod_data_source_file c3ob40919h.txt
_cod_data_source_block 7982
_cod_original_sg_symbol_Hall '-p 2yn'
_cod_original_sg_symbol_H-M 'p 21/n'
_cod_database_code 7152973
_shelx_space_group_comment
;
The symmetry employed for this shelxl refinement is uniquely defined
by the following loop, which should always be used as a source of
symmetry information in preference to the above space-group names.
They are only intended as comments.
;
_shelx_estimated_absorpt_t_min 0.7662
_shelx_estimated_absorpt_t_max 1.0000
_diffrn_reflns_sigmai/neti 0.0544

loop_
_space_group_symop_operation_xyz
'x, y, z'
'-x+1/2, y+1/2, -z+1/2'
'-x, -y, -z'
'x-1/2, -y-1/2, z-1/2'

loop_
_atom_site_label
_atom_site_type_symbol
_atom_site_fract_x
_atom_site_fract_y
_atom_site_fract_z
_atom_site_U_iso_or_equiv
_atom_site_adp_type
_atom_site_occupancy
_atom_site_site_symmetry_order
_atom_site_calc_flag
_atom_site_refinement_flags
C1 C 0.26857(9) 0.1174(2) 0.46541(9) 0.0174(3) Uani 1 1 d D
C2 C 0.29731(9) -0.0138(2) 0.41971(9) 0.0176(3) Uani 1 1 d D
C3 C 0.23837(9) -0.0344(2) 0.34978(9) 0.0174(3) Uani 1 1 d D
C4 C 0.23479(10) -0.1401(2) 0.28058(10) 0.0211(3) Uani 1 1 d D
H4 H 0.2759 -0.2205 0.2743 0.025 Uiso 1 1 calc R
C5 C 0.16884(10) -0.1222(2) 0.22168(10) 0.0229(3) Uani 1 1 d D
H5 H 0.1662 -0.1909 0.1756 0.027 Uiso 1 1 calc R
C6 C 0.10608(10) -0.0020(2) 0.23071(10) 0.0219(3) Uani 1 1 d D
H6 H 0.0627 0.0075 0.1904 0.026 Uiso 1 1 calc R
C7 C 0.10767(9) 0.1034(2) 0.29908(10) 0.0197(3) Uani 1 1 d D
H7 H 0.0658 0.1814 0.3054 0.024 Uiso 1 1 calc R
C8 C 0.17468(9) 0.0869(2) 0.35757(9) 0.0171(3) Uani 1 1 d D
C9 C 0.37569(10) -0.1141(2) 0.43662(10) 0.0222(3) Uani 1 1 d D
H9A H 0.3673 -0.2429 0.4214 0.027 Uiso 1 1 calc R
H9B H 0.3948 -0.1107 0.4929 0.027 Uiso 1 1 calc R
C10 C 0.43957(11) -0.0329(3) 0.39373(12) 0.0320(4) Uani 1 1 d D
H10A H 0.4212 -0.0358 0.3379 0.048 Uiso 1 1 calc R
H10B H 0.4874 -0.1048 0.4060 0.048 Uiso 1 1 calc R
H10C H 0.4502 0.0928 0.4104 0.048 Uiso 1 1 calc R
C11 C 0.30733(9) 0.2107(2) 0.54062(9) 0.0181(3) Uani 1 1 d D
H11 H 0.3499 0.1300 0.5667 0.022 Uiso 1 1 calc R
C12 C 0.34451(10) 0.3969(2) 0.52210(10) 0.0231(3) Uani 1 1 d D
H12A H 0.3785 0.3762 0.4829 0.028 Uiso 1 1 calc R
H12B H 0.3023 0.4804 0.4993 0.028 Uiso 1 1 calc R
C13 C 0.39284(11) 0.4893(3) 0.59339(11) 0.0284(4) Uani 1 1 d D
H13A H 0.3584 0.5249 0.6296 0.043 Uiso 1 1 calc R
H13B H 0.4186 0.5972 0.5769 0.043 Uiso 1 1 calc R
H13C H 0.4322 0.4042 0.6188 0.043 Uiso 1 1 calc R
C14 C 0.21564(9) 0.0991(2) 0.62879(9) 0.0177(3) Uani 1 1 d D
C15 C 0.24566(9) -0.0836(2) 0.63302(9) 0.0192(3) Uani 1 1 d D
H15 H 0.2903 -0.1113 0.6106 0.023 Uiso 1 1 calc R
C16 C 0.20936(9) -0.2219(2) 0.67015(9) 0.0202(3) Uani 1 1 d D
H16 H 0.2303 -0.3412 0.6731 0.024 Uiso 1 1 calc R
C17 C 0.14140(9) -0.1838(2) 0.70338(9) 0.0199(3) Uani 1 1 d D
C18 C 0.11070(10) -0.0026(2) 0.69919(10) 0.0215(3) Uani 1 1 d D
H18 H 0.0657 0.0241 0.7211 0.026 Uiso 1 1 calc R
C19 C 0.14706(9) 0.1360(2) 0.66270(9) 0.0200(3) Uani 1 1 d D
H19 H 0.1262 0.2553 0.6604 0.024 Uiso 1 1 calc R
C20 C 0.10377(10) -0.3304(2) 0.74050(10) 0.0228(3) Uani 1 1 d D
C21 C 0.05381(11) 0.8032(2) 0.48717(11) 0.0265(4) Uani 1 1 d D
H21A H 0.0045 0.7363 0.4800 0.040 Uiso 1 1 calc R
H21B H 0.0486 0.9097 0.4533 0.040 Uiso 1 1 calc R
H21C H 0.0670 0.8424 0.5411 0.040 Uiso 1 1 calc R
C22 C 0.08738(13) 0.6058(3) 0.36357(10) 0.0306(4) Uani 1 1 d D
H22A H 0.1211 0.5214 0.3413 0.046 Uiso 1 1 calc R
H22B H 0.0818 0.7182 0.3334 0.046 Uiso 1 1 calc R
H22C H 0.0361 0.5505 0.3626 0.046 Uiso 1 1 calc R
N1 N 0.19404(8) 0.17728(19) 0.42901(8) 0.0188(3) Uani 1 1 d D
H1 H 0.1665(13) 0.260(3) 0.4485(13) 0.035(6) Uiso 1 1 d .
N2 N 0.25144(8) 0.24372(19) 0.59555(8) 0.0188(3) Uani 1 1 d D
H2 H 0.2197(11) 0.337(3) 0.5827(11) 0.020(5) Uiso 1 1 d .
N3 N 0.07342(9) -0.4505(2) 0.76896(9) 0.0294(3) Uani 1 1 d D
O1 O 0.12419(7) 0.47711(16) 0.50846(7) 0.0243(3) Uani 1 1 d D
S1 S 0.13068(2) 0.65660(6) 0.46325(2) 0.02078(11) Uani 1 1 d D

loop_
_atom_site_aniso_label
_atom_site_aniso_U_11
_atom_site_aniso_U_22
_atom_site_aniso_U_33
_atom_site_aniso_U_23
_atom_site_aniso_U_13
_atom_site_aniso_U_12
C1 0.0163(7) 0.0213(7) 0.0154(7) 0.0017(6) 0.0049(5) -0.0010(5)
C2 0.0193(7) 0.0195(7) 0.0147(7) 0.0022(6) 0.0052(6) 0.0002(6)
C3 0.0193(7) 0.0190(7) 0.0147(7) 0.0008(5) 0.0055(6) -0.0003(5)
C4 0.0240(8) 0.0212(7) 0.0193(8) -0.0021(6) 0.0070(6) 0.0020(6)
C5 0.0285(8) 0.0240(8) 0.0164(8) -0.0032(6) 0.0046(6) -0.0018(6)
C6 0.0222(8) 0.0245(8) 0.0179(8) 0.0001(6) 0.0003(6) -0.0023(6)
C7 0.0194(7) 0.0198(7) 0.0200(8) 0.0001(6) 0.0038(6) 0.0002(6)
C8 0.0196(7) 0.0177(7) 0.0151(7) -0.0002(5) 0.0062(6) -0.0005(6)
C9 0.0209(8) 0.0255(8) 0.0201(8) 0.0009(6) 0.0033(6) 0.0052(6)
C10 0.0206(8) 0.0416(11) 0.0352(11) 0.0017(8) 0.0087(8) 0.0049(7)
C11 0.0183(7) 0.0221(7) 0.0146(7) 0.0007(6) 0.0048(6) 0.0002(6)
C12 0.0247(8) 0.0246(8) 0.0203(8) 0.0026(6) 0.0043(6) -0.0043(6)
C13 0.0308(9) 0.0293(9) 0.0237(9) 0.0009(7) 0.0005(7) -0.0053(7)
C14 0.0188(7) 0.0227(7) 0.0113(7) -0.0007(6) 0.0011(5) 0.0002(6)
C15 0.0191(7) 0.0244(7) 0.0148(7) 0.0002(6) 0.0046(6) 0.0012(6)
C16 0.0209(7) 0.0226(7) 0.0170(8) 0.0005(6) 0.0032(6) 0.0016(6)
C17 0.0187(7) 0.0270(8) 0.0141(7) 0.0007(6) 0.0032(6) -0.0022(6)
C18 0.0192(7) 0.0310(8) 0.0151(7) -0.0017(6) 0.0051(6) 0.0013(6)
C19 0.0208(7) 0.0237(7) 0.0156(7) -0.0022(6) 0.0035(6) 0.0030(6)
C20 0.0199(7) 0.0291(8) 0.0195(8) -0.0010(7) 0.0038(6) 0.0010(6)
C21 0.0318(9) 0.0243(8) 0.0238(9) -0.0007(7) 0.0055(7) 0.0082(7)
C22 0.0483(11) 0.0249(8) 0.0186(8) -0.0015(7) 0.0052(8) -0.0020(8)
N1 0.0185(6) 0.0218(6) 0.0165(6) -0.0029(5) 0.0040(5) 0.0024(5)
N2 0.0214(7) 0.0208(6) 0.0148(6) -0.0001(5) 0.0052(5) 0.0020(5)
N3 0.0282(8) 0.0354(8) 0.0257(8) 0.0029(7) 0.0072(6) -0.0036(6)
O1 0.0313(6) 0.0219(6) 0.0203(6) 0.0020(5) 0.0063(5) 0.0062(5)
S1 0.0224(2) 0.02102(19) 0.0192(2) -0.00085(15) 0.00430(14) 0.00087(15)

loop_
_atom_type_symbol
_atom_type_description
_atom_type_scat_dispersion_real
_atom_type_scat_dispersion_imag
_atom_type_scat_source
C C 0.0033 0.0016 'International Tables Vol C Tables 4.2.6.8 and 6.1.1.4'
H H 0.0000 0.0000 'International Tables Vol C Tables 4.2.6.8 and 6.1.1.4'
N N 0.0061 0.0033 'International Tables Vol C Tables 4.2.6.8 and 6.1.1.4'
O O 0.0106 0.0060 'International Tables Vol C Tables 4.2.6.8 and 6.1.1.4'
S S 0.1246 0.1234 'International Tables Vol C Tables 4.2.6.8 and 6.1.1.4'

loop_
_exptl_crystal_face_index_h
_exptl_crystal_face_index_k
_exptl_crystal_face_index_l
_exptl_crystal_face_perp_dist
-1.00 0.00 0.00 0.0150
1.00 0.00 0.00 0.0150
2.00 -1.00 1.00 0.1500
-2.00 1.00 -1.00 0.1500
-1.00 0.00 2.00 0.0250
1.00 0.00 -2.00 0.0250

loop_
_geom_angle_atom_site_label_1
_geom_angle_atom_site_label_2
_geom_angle_atom_site_label_3
_geom_angle
_geom_angle_publ_flag
C2 C1 N1 110.09(14) y
C2 C1 C11 130.61(14) y
N1 C1 C11 119.06(14) y
C1 C2 C3 106.43(14) y
C1 C2 C9 127.67(14) y
C3 C2 C9 125.88(14) y
C4 C3 C8 119.18(14) y
C4 C3 C2 133.51(15) y
C8 C3 C2 107.28(13) y
C5 C4 C3 118.90(15) y
C4 C5 C6 121.07(15) y
C7 C6 C5 121.29(15) y
C6 C7 C8 117.35(15) y
N1 C8 C7 130.28(15) y
N1 C8 C3 107.51(13) y
C7 C8 C3 122.20(14) y
C2 C9 C10 113.77(14) y
N2 C11 C1 112.60(13) y
N2 C11 C12 108.91(13) y
C1 C11 C12 110.41(13) y
C13 C12 C11 113.84(14) y
N2 C14 C15 123.12(15) y
N2 C14 C19 118.70(14) y
C15 C14 C19 118.15(15) y
C16 C15 C14 120.74(15) y
C15 C16 C17 120.60(15) y
C16 C17 C18 119.18(15) y
C16 C17 C20 119.69(15) y
C18 C17 C20 121.12(15) y
C19 C18 C17 120.38(15) y
C18 C19 C14 120.95(15) y
N3 C20 C17 178.60(19) y
C8 N1 C1 108.67(13) y
C14 N2 C11 121.48(13) y
O1 S1 C21 105.58(8) y
O1 S1 C22 105.13(8) y
C21 S1 C22 98.01(9) y

loop_
_geom_bond_atom_site_label_1
_geom_bond_atom_site_label_2
_geom_bond_distance
_geom_bond_publ_flag
C1 C2 1.372(2) y
C1 N1 1.390(2) y
C1 C11 1.510(2) y
C2 C3 1.442(2) y
C2 C9 1.506(2) y
C3 C4 1.406(2) y
C3 C8 1.419(2) y
C4 C5 1.390(2) y
C5 C6 1.407(2) y
C6 C7 1.397(2) y
C7 C8 1.398(2) y
C8 N1 1.382(2) y
C9 C10 1.530(2) y
C11 N2 1.468(2) y
C11 C12 1.542(2) y
C12 C13 1.515(2) y
C14 N2 1.380(2) y
C14 C15 1.412(2) y
C14 C19 1.416(2) y
C15 C16 1.385(2) y
C16 C17 1.402(2) y
C17 C18 1.407(2) y
C17 C20 1.440(2) y
C18 C19 1.381(2) y
C20 N3 1.159(2) y
C21 S1 1.7851(18) y
C22 S1 1.7891(18) y
O1 S1 1.5246(13) y

loop_
_cod_changelog_entry_id
_cod_changelog_entry_author
_cod_changelog_entry_date
_cod_changelog_entry_text
1 'Vaitkus, Antanas' 2022-06-28T20:13:00+03:00
;
 Removed the '_chemical_name_systematic' data item that had an incorrect value.
;
